data_7025699
loop_
_publ_author_name
'Das, Uttam K.'
'Bobak, Julia'
'Fowler, Candace'
'Hann, Sarah E.'
'Petten, Chad F.'
'Dawe, Louise N.'
'Decken, Andreas'
'Kerton, Francesca M.'
'Kozak, Christopher M.'

_publ_section_title
;
 Synthesis and structure of mono-, bi- and trimetallic
 amine-bis(phenolate) cobalt(II) complexes.
;
_journal_issue 23
_journal_name_full 'Dalton transactions (Cambridge, England : 2003)'
_journal_page_first 5462
_journal_page_last 5477
_journal_paper_doi 10.1039/c002843f
_journal_volume 39
_journal_year 2010
_chemical_formula_moiety '[(C40 H66 N2 O2) Co]2 [(C H3 C O2)2 (C H3 O H)4 Co]'
_chemical_formula_sum 'C88 H154 Co3 N4 O12'
_chemical_formula_weight 1637.00
_chemical_name_systematic
;
?
;
_space_group_IT_number 14
_symmetry_cell_setting monoclinic
_symmetry_Int_Tables_number 14
_symmetry_space_group_name_Hall '-P 2ybc'
_symmetry_space_group_name_H-M 'P 1 21/c 1'
_atom_sites_solution_hydrogens geom
_atom_sites_solution_primary direct
_atom_sites_solution_secondary difmap
_audit_creation_method SHELXL-97
_cell_angle_alpha 90.00
_cell_angle_beta 119.714(3)
_cell_angle_gamma 90.00
_cell_formula_units_Z 2
_cell_length_a 12.862(2)
_cell_length_b 22.109(3)
_cell_length_c 18.557(3)
_cell_measurement_reflns_used 17525
_cell_measurement_temperature 128(2)
_cell_measurement_theta_max 30.7573
_cell_measurement_theta_min 2.2341
_cell_volume 4583.1(12)
_computing_cell_refinement 'CrystalClear (Rigaku/MSC Inc., 2005)'
_computing_data_collection 'CrystalClear (Rigaku/MSC Inc., 2005)'
_computing_data_reduction 'CrystalClear (Rigaku/MSC Inc., 2005)'
_computing_molecular_graphics 'CrystalStructure3.7.0(Rigaku/MSC Inc.,2005)'
_computing_publication_material 'CrystalStructure3.7.0(Rigaku/MSC Inc.,2005)'
_computing_structure_refinement 'SHELXL-97 (Sheldrick, 1997)'
_computing_structure_solution 'SHELXS-97 (Sheldrick, 1990)'
_diffrn_ambient_temperature 128(2)
_diffrn_detector_area_resol_mean 14.63
_diffrn_measured_fraction_theta_full 0.999
_diffrn_measured_fraction_theta_max 0.999
_diffrn_measurement_device_type 'Rigaku Saturn'
_diffrn_measurement_method \w
_diffrn_radiation_monochromator 'Rigaku SHINE'
_diffrn_radiation_source 'fine-focus sealed tube'
_diffrn_radiation_type MoK\a
_diffrn_radiation_wavelength 0.71075
_diffrn_reflns_av_R_equivalents 0.0472
_diffrn_reflns_av_sigmaI/netI 0.0411
_diffrn_reflns_limit_h_max 14
_diffrn_reflns_limit_h_min -16
_diffrn_reflns_limit_k_max 27
_diffrn_reflns_limit_k_min -27
_diffrn_reflns_limit_l_max 23
_diffrn_reflns_limit_l_min -23
_diffrn_reflns_number 40123
_diffrn_reflns_theta_full 26.50
_diffrn_reflns_theta_max 26.50
_diffrn_reflns_theta_min 2.69
_exptl_absorpt_coefficient_mu 0.594
_exptl_absorpt_correction_T_max 0.9758
_exptl_absorpt_correction_T_min 0.9430
_exptl_absorpt_correction_type numerical
_exptl_absorpt_process_details '(T. Higashi, 2000)'
_exptl_crystal_colour 'Light Purple'
_exptl_crystal_density_diffrn 1.186
_exptl_crystal_density_method 'not measured'
_exptl_crystal_description Prism
_exptl_crystal_F_000 1774
_exptl_crystal_size_max 0.12
_exptl_crystal_size_mid 0.11
_exptl_crystal_size_min 0.06
_refine_diff_density_max 1.243
_refine_diff_density_min -0.676
_refine_diff_density_rms 0.074
_refine_ls_extinction_method none
_refine_ls_goodness_of_fit_ref 1.116
_refine_ls_hydrogen_treatment constr
_refine_ls_matrix_type full
_refine_ls_number_parameters 485
_refine_ls_number_reflns 9487
_refine_ls_number_restraints 0
_refine_ls_restrained_S_all 1.116
_refine_ls_R_factor_all 0.0705
_refine_ls_R_factor_gt 0.0651
_refine_ls_shift/su_max 0.000
_refine_ls_shift/su_mean 0.000
_refine_ls_structure_factor_coef Fsqd
_refine_ls_weighting_details 'calc w=1/[\s^2^(Fo^2^)+(0.0727P)^2^+5.4526P] where P=(Fo^2^+2Fc^2^)/3'
_refine_ls_weighting_scheme calc
_refine_ls_wR_factor_gt 0.1623
_refine_ls_wR_factor_ref 0.1670
_reflns_number_gt 8768
_reflns_number_total 9487
_reflns_threshold_expression >2sigma(I)
_cod_data_source_file c002843f.txt
_cod_data_source_block 6
_cod_depositor_comments
;
The following automatic conversions were performed:

'_exptl_absorpt_correction_type' value 'Numerical' changed to
'numerical' according to
/home/saulius/struct/CIF-dictionaries/cif_core.dic dictionary named
'cif_core.dic' version 2.4.2 from 2011-04-26.

Automatic conversion script
Id: cif_fix_values 1891 2012-01-12 08:04:46Z andrius 
;
_cod_original_cell_volume 4583.0(12)
_cod_database_code 7025699

loop_
_symmetry_equiv_pos_as_xyz
'x, y, z'
'-x, y+1/2, -z+1/2'
'-x, -y, -z'
'x, -y-1/2, z-1/2'

loop_
_atom_site_label
_atom_site_type_symbol
_atom_site_fract_x
_atom_site_fract_y
_atom_site_fract_z
_atom_site_U_iso_or_equiv
_atom_site_adp_type
_atom_site_occupancy
_atom_site_symmetry_multiplicity
_atom_site_calc_flag
_atom_site_refinement_flags
Co1 Co 0.22147(3) 0.373373(17) 0.44496(2) 0.02414(12) Uani 1 1 d .
Co2 Co 0.5000 0.5000 0.5000 0.02536(15) Uani 1 2 d S
O1 O 0.37953(18) 0.34482(9) 0.53549(12) 0.0266(4) Uani 1 1 d .
O2 O 0.17531(17) 0.43293(9) 0.35299(12) 0.0261(4) Uani 1 1 d .
O3 O 0.20418(18) 0.43788(9) 0.51694(13) 0.0296(5) Uani 1 1 d .
O4 O 0.36468(19) 0.48153(10) 0.52573(14) 0.0349(5) Uani 1 1 d .
O5 O 0.3637(2) 0.49562(10) 0.37705(13) 0.0333(5) Uani 1 1 d .
H73 H 0.2986 0.4718 0.3734 0.040 Uiso 1 1 d .
O6 O 0.4783(2) 0.59397(10) 0.49999(14) 0.0341(5) Uani 1 1 d .
H77 H 0.4623 0.5765 0.4500 0.041 Uiso 1 1 d .
N1 N 0.2324(2) 0.30349(11) 0.36136(14) 0.0248(5) Uani 1 1 d .
N2 N 0.0800(2) 0.31151(11) 0.43455(16) 0.0280(5) Uani 1 1 d .
C1 C 0.4018(2) 0.28544(13) 0.55310(17) 0.0251(6) Uani 1 1 d .
C2 C 0.4434(2) 0.26267(13) 0.63428(18) 0.0259(6) Uani 1 1 d .
C3 C 0.4795(3) 0.30490(13) 0.70914(18) 0.0286(6) Uani 1 1 d .
C4 C 0.3687(3) 0.34092(15) 0.69688(19) 0.0327(7) Uani 1 1 d .
H1 H 0.3305 0.3597 0.6412 0.039 Uiso 1 1 calc R
H2 H 0.3105 0.3120 0.6977 0.039 Uiso 1 1 calc R
C5 C 0.3928(4) 0.39047(18) 0.7609(2) 0.0485(9) Uani 1 1 d .
H3 H 0.3171 0.4095 0.7488 0.058 Uiso 1 1 calc R
H4 H 0.4460 0.4210 0.7582 0.058 Uiso 1 1 calc R
H5 H 0.4309 0.3727 0.8165 0.058 Uiso 1 1 calc R
C6 C 0.5792(3) 0.34713(15) 0.7162(2) 0.0345(7) Uani 1 1 d .
H6 H 0.5462 0.3751 0.6690 0.041 Uiso 1 1 calc R
H7 H 0.6431 0.3230 0.7162 0.041 Uiso 1 1 calc R
H8 H 0.6118 0.3702 0.7680 0.041 Uiso 1 1 calc R
C7 C 0.5303(3) 0.26907(15) 0.79076(19) 0.0349(7) Uani 1 1 d .
H9 H 0.5534 0.2972 0.8371 0.042 Uiso 1 1 calc R
H10 H 0.6007 0.2461 0.7993 0.042 Uiso 1 1 calc R
H11 H 0.4692 0.2411 0.7879 0.042 Uiso 1 1 calc R
C8 C 0.4551(3) 0.20030(14) 0.64427(18) 0.0295(6) Uani 1 1 d .
H12 H 0.4807 0.1844 0.6980 0.035 Uiso 1 1 calc R
C9 C 0.4319(3) 0.15932(13) 0.58044(18) 0.0287(6) Uani 1 1 d .
C10 C 0.4436(3) 0.09150(14) 0.5988(2) 0.0333(7) Uani 1 1 d .
C11 C 0.3556(4) 0.07245(16) 0.6283(2) 0.0441(8) Uani 1 1 d .
H13 H 0.3650 0.0285 0.6400 0.053 Uiso 1 1 calc R
H14 H 0.3784 0.0935 0.6812 0.053 Uiso 1 1 calc R
C12 C 0.2251(4) 0.0852(2) 0.5687(3) 0.0587(11) Uani 1 1 d .
H15 H 0.1777 0.0756 0.5954 0.070 Uiso 1 1 calc R
H16 H 0.1979 0.0602 0.5189 0.070 Uiso 1 1 calc R
H17 H 0.2149 0.1280 0.5531 0.070 Uiso 1 1 calc R
C13 C 0.5726(3) 0.07687(16) 0.6682(3) 0.0533(10) Uani 1 1 d .
H18 H 0.6295 0.0894 0.6504 0.064 Uiso 1 1 calc R
H19 H 0.5802 0.0333 0.6791 0.064 Uiso 1 1 calc R
H20 H 0.5898 0.0987 0.7189 0.064 Uiso 1 1 calc R
C14 C 0.4200(3) 0.05425(14) 0.5232(2) 0.0383(7) Uani 1 1 d .
H21 H 0.4296 0.0112 0.5376 0.046 Uiso 1 1 calc R
H22 H 0.4769 0.0659 0.5051 0.046 Uiso 1 1 calc R
H23 H 0.3382 0.0617 0.4782 0.046 Uiso 1 1 calc R
C15 C 0.3969(3) 0.18342(13) 0.50248(18) 0.0288(6) Uani 1 1 d .
H24 H 0.3826 0.1572 0.4580 0.035 Uiso 1 1 calc R
C16 C 0.3825(3) 0.24578(13) 0.48880(17) 0.0264(6) Uani 1 1 d .
C17 C 0.3505(3) 0.27162(13) 0.40542(17) 0.0272(6) Uani 1 1 d .
H25 H 0.4140 0.3004 0.4128 0.033 Uiso 1 1 calc R
H26 H 0.3501 0.2383 0.3696 0.033 Uiso 1 1 calc R
C18 C 0.1320(3) 0.26069(14) 0.33656(19) 0.0304(6) Uani 1 1 d .
H27 H 0.1540 0.2210 0.3233 0.036 Uiso 1 1 calc R
H28 H 0.0609 0.2759 0.2859 0.036 Uiso 1 1 calc R
C19 C 0.1011(3) 0.25280(13) 0.40508(18) 0.0285(6) Uani 1 1 d .
H29 H 0.0284 0.2275 0.3843 0.034 Uiso 1 1 calc R
H30 H 0.1674 0.2313 0.4523 0.034 Uiso 1 1 calc R
C20 C 0.0816(3) 0.29796(15) 0.5141(2) 0.0340(7) Uani 1 1 d .
H31 H 0.1640 0.2861 0.5560 0.041 Uiso 1 1 calc R
H32 H 0.0292 0.2626 0.5050 0.041 Uiso 1 1 calc R
C21 C 0.0422(4) 0.34885(17) 0.5499(3) 0.0464(9) Uani 1 1 d .
H33 H 0.0626 0.3387 0.6068 0.056 Uiso 1 1 calc R
H34 H -0.0446 0.3544 0.5159 0.056 Uiso 1 1 calc R
H35 H 0.0830 0.3863 0.5501 0.056 Uiso 1 1 calc R
C22 C -0.0353(3) 0.33957(15) 0.3718(2) 0.0354(7) Uani 1 1 d .
H36 H -0.0301 0.3480 0.3213 0.042 Uiso 1 1 calc R
H37 H -0.0433 0.3790 0.3940 0.042 Uiso 1 1 calc R
C23 C -0.1496(3) 0.30352(19) 0.3460(3) 0.0497(9) Uani 1 1 d .
H38 H -0.1503 0.2677 0.3147 0.060 Uiso 1 1 calc R
H39 H -0.2193 0.3288 0.3111 0.060 Uiso 1 1 calc R
H40 H -0.1525 0.2909 0.3956 0.060 Uiso 1 1 calc R
C24 C 0.2255(3) 0.33225(13) 0.28639(17) 0.0269(6) Uani 1 1 d .
H41 H 0.2295 0.3002 0.2506 0.032 Uiso 1 1 calc R
H42 H 0.2960 0.3588 0.3041 0.032 Uiso 1 1 calc R
C25 C 0.1137(3) 0.36892(13) 0.23629(18) 0.0252(6) Uani 1 1 d .
C26 C 0.0304(3) 0.35232(14) 0.15620(18) 0.0282(6) Uani 1 1 d .
H43 H 0.0447 0.3173 0.1327 0.034 Uiso 1 1 calc R
C27 C -0.0733(3) 0.38541(14) 0.10930(18) 0.0303(6) Uani 1 1 d .
C28 C -0.1694(3) 0.36305(17) 0.0233(2) 0.0436(9) Uani 1 1 d .
C29 C -0.2000(5) 0.2957(2) 0.0326(3) 0.0791(16) Uani 1 1 d .
H44 H -0.1266 0.2708 0.0543 0.095 Uiso 1 1 calc R
H45 H -0.2591 0.2797 -0.0225 0.095 Uiso 1 1 calc R
C30 C -0.2529(5) 0.2908(3) 0.0935(4) 0.0830(17) Uani 1 1 d .
H46 H -0.3365 0.3042 0.0647 0.100 Uiso 1 1 calc R
H47 H -0.2062 0.3164 0.1422 0.100 Uiso 1 1 calc R
H48 H -0.2487 0.2487 0.1112 0.100 Uiso 1 1 calc R
C31 C -0.2772(5) 0.4002(3) -0.0144(3) 0.120(3) Uani 1 1 d .
H49 H -0.3341 0.3847 0.0018 0.144 Uiso 1 1 calc R
H50 H -0.3138 0.3987 -0.0750 0.144 Uiso 1 1 calc R
H51 H -0.2563 0.4421 0.0045 0.144 Uiso 1 1 calc R
C32 C -0.1179(5) 0.3595(3) -0.0336(3) 0.0861(18) Uani 1 1 d .
H52 H -0.1304 0.3981 -0.0627 0.103 Uiso 1 1 calc R
H53 H -0.1577 0.3271 -0.0742 0.103 Uiso 1 1 calc R
H54 H -0.0319 0.3510 -0.0011 0.103 Uiso 1 1 calc R
C33 C -0.0866(3) 0.43824(14) 0.14491(19) 0.0309(6) Uani 1 1 d .
H55 H -0.1556 0.4623 0.1127 0.037 Uiso 1 1 calc R
C34 C -0.0049(3) 0.45818(13) 0.22517(17) 0.0257(6) Uani 1 1 d .
C35 C -0.0278(3) 0.51711(13) 0.25926(18) 0.0285(6) Uani 1 1 d .
C36 C 0.0792(3) 0.56058(15) 0.2887(2) 0.0395(8) Uani 1 1 d .
H56 H 0.0623 0.5973 0.3116 0.047 Uiso 1 1 calc R
H57 H 0.1506 0.5409 0.3344 0.047 Uiso 1 1 calc R
C37 C 0.1090(4) 0.57966(19) 0.2227(3) 0.0579(11) Uani 1 1 d .
H58 H 0.1841 0.6026 0.2484 0.069 Uiso 1 1 calc R
H59 H 0.0444 0.6051 0.1815 0.069 Uiso 1 1 calc R
H60 H 0.1178 0.5437 0.1953 0.069 Uiso 1 1 calc R
C38 C -0.1401(3) 0.55021(15) 0.1944(2) 0.0366(7) Uani 1 1 d .
H61 H -0.1497 0.5880 0.2181 0.044 Uiso 1 1 calc R
H62 H -0.2105 0.5245 0.1778 0.044 Uiso 1 1 calc R
H63 H -0.1320 0.5594 0.1457 0.044 Uiso 1 1 calc R
C39 C -0.0471(3) 0.50238(15) 0.3328(2) 0.0392(8) Uani 1 1 d .
H64 H -0.0650 0.5397 0.3530 0.047 Uiso 1 1 calc R
H65 H 0.0257 0.4839 0.3775 0.047 Uiso 1 1 calc R
H66 H -0.1141 0.4741 0.3147 0.047 Uiso 1 1 calc R
C40 C 0.0961(2) 0.42095(13) 0.27306(17) 0.0249(6) Uani 1 1 d .
C41 C 0.2808(3) 0.47986(13) 0.54109(18) 0.0277(6) Uani 1 1 d .
C42 C 0.2679(4) 0.52913(17) 0.5918(2) 0.0464(9) Uani 1 1 d .
H67 H 0.1878 0.5469 0.5608 0.056 Uiso 1 1 calc R
H68 H 0.3283 0.5604 0.6038 0.056 Uiso 1 1 calc R
H69 H 0.2793 0.5122 0.6440 0.056 Uiso 1 1 calc R
C43 C 0.3857(3) 0.48104(17) 0.3114(2) 0.0386(7) Uani 1 1 d .
H70 H 0.4319 0.5136 0.3047 0.046 Uiso 1 1 calc R
H71 H 0.3093 0.4763 0.2598 0.046 Uiso 1 1 calc R
H72 H 0.4311 0.4432 0.3242 0.046 Uiso 1 1 calc R
C44 C 0.3676(3) 0.62497(15) 0.4680(2) 0.0391(8) Uani 1 1 d .
H74 H 0.3786 0.6616 0.5007 0.047 Uiso 1 1 calc R
H75 H 0.3087 0.5986 0.4711 0.047 Uiso 1 1 calc R
H76 H 0.3391 0.6361 0.4100 0.047 Uiso 1 1 calc R

loop_
_atom_site_aniso_label
_atom_site_aniso_U_11
_atom_site_aniso_U_22
_atom_site_aniso_U_33
_atom_site_aniso_U_23
_atom_site_aniso_U_13
_atom_site_aniso_U_12
Co1 0.0238(2) 0.0226(2) 0.0243(2) -0.00052(14) 0.01062(17) -0.00144(14)
Co2 0.0256(3) 0.0239(3) 0.0263(3) -0.0023(2) 0.0126(2) -0.0026(2)
O1 0.0285(10) 0.0208(10) 0.0263(10) 0.0009(8) 0.0104(8) 0.0000(8)
O2 0.0271(10) 0.0231(10) 0.0230(10) -0.0018(8) 0.0085(8) -0.0018(8)
O3 0.0299(11) 0.0268(11) 0.0312(11) -0.0038(8) 0.0145(9) -0.0035(9)
O4 0.0315(11) 0.0383(12) 0.0386(12) 0.0034(10) 0.0200(10) -0.0015(10)
O5 0.0322(11) 0.0391(12) 0.0276(11) -0.0024(9) 0.0140(9) -0.0071(9)
O6 0.0343(11) 0.0246(11) 0.0444(13) -0.0022(9) 0.0204(10) 0.0009(9)
N1 0.0251(12) 0.0248(12) 0.0235(12) 0.0011(9) 0.0113(10) -0.0007(10)
N2 0.0292(13) 0.0233(12) 0.0312(13) -0.0005(10) 0.0146(11) -0.0016(10)
C1 0.0225(13) 0.0248(14) 0.0262(14) 0.0009(11) 0.0107(11) -0.0003(11)
C2 0.0239(13) 0.0271(14) 0.0257(14) -0.0005(11) 0.0116(11) -0.0015(11)
C3 0.0268(14) 0.0274(15) 0.0272(15) -0.0016(11) 0.0101(12) -0.0022(12)
C4 0.0324(16) 0.0374(17) 0.0273(15) -0.0024(13) 0.0139(13) 0.0029(13)
C5 0.049(2) 0.049(2) 0.046(2) -0.0124(17) 0.0228(18) 0.0084(18)
C6 0.0322(16) 0.0373(17) 0.0296(16) -0.0059(13) 0.0120(13) -0.0081(13)
C7 0.0405(17) 0.0364(17) 0.0246(15) -0.0010(12) 0.0137(14) -0.0008(14)
C8 0.0317(15) 0.0299(15) 0.0252(15) 0.0037(12) 0.0128(12) 0.0009(12)
C9 0.0307(15) 0.0207(14) 0.0305(15) 0.0001(11) 0.0120(12) 0.0009(11)
C10 0.0386(17) 0.0231(15) 0.0343(16) 0.0024(12) 0.0152(14) 0.0022(12)
C11 0.062(2) 0.0307(17) 0.047(2) -0.0002(15) 0.0322(19) -0.0028(16)
C12 0.059(3) 0.053(2) 0.086(3) 0.004(2) 0.052(3) -0.001(2)
C13 0.049(2) 0.0298(18) 0.055(2) 0.0106(16) 0.0051(18) 0.0061(16)
C14 0.0476(19) 0.0255(15) 0.047(2) -0.0049(14) 0.0277(17) -0.0009(14)
C15 0.0302(15) 0.0268(15) 0.0275(15) -0.0001(11) 0.0127(12) 0.0035(12)
C16 0.0283(14) 0.0255(14) 0.0246(14) 0.0008(11) 0.0125(12) 0.0030(11)
C17 0.0287(14) 0.0258(14) 0.0251(14) -0.0005(11) 0.0119(12) 0.0054(11)
C18 0.0322(15) 0.0251(14) 0.0288(15) -0.0057(12) 0.0113(13) -0.0033(12)
C19 0.0299(15) 0.0223(14) 0.0310(15) -0.0022(11) 0.0135(12) -0.0057(12)
C20 0.0347(16) 0.0346(17) 0.0367(17) -0.0043(13) 0.0207(14) -0.0080(13)
C21 0.058(2) 0.0393(19) 0.058(2) -0.0115(17) 0.041(2) -0.0139(17)
C22 0.0271(15) 0.0338(17) 0.0436(18) 0.0062(14) 0.0163(14) 0.0013(13)
C23 0.0287(17) 0.054(2) 0.058(2) 0.0146(18) 0.0150(17) -0.0017(16)
C24 0.0293(14) 0.0285(15) 0.0223(14) 0.0009(11) 0.0124(12) 0.0042(12)
C25 0.0245(14) 0.0246(14) 0.0243(14) 0.0014(11) 0.0104(12) 0.0003(11)
C26 0.0299(15) 0.0286(15) 0.0258(14) -0.0028(12) 0.0135(12) 0.0012(12)
C27 0.0273(15) 0.0337(16) 0.0224(14) -0.0025(12) 0.0066(12) 0.0018(12)
C28 0.0369(18) 0.046(2) 0.0291(17) -0.0104(15) 0.0019(14) 0.0056(15)
C29 0.069(3) 0.060(3) 0.065(3) -0.024(2) 0.000(2) 0.001(2)
C30 0.070(3) 0.092(4) 0.088(4) -0.024(3) 0.040(3) -0.044(3)
C31 0.069(3) 0.122(5) 0.075(4) -0.064(4) -0.036(3) 0.050(3)
C32 0.079(3) 0.120(5) 0.038(2) -0.017(3) 0.013(2) 0.033(3)
C33 0.0283(15) 0.0308(16) 0.0280(15) -0.0004(12) 0.0097(12) 0.0035(12)
C34 0.0279(14) 0.0244(14) 0.0238(14) 0.0001(11) 0.0121(12) -0.0010(11)
C35 0.0283(15) 0.0259(14) 0.0289(15) -0.0012(12) 0.0123(12) 0.0023(12)
C36 0.0356(17) 0.0253(16) 0.047(2) -0.0027(14) 0.0127(15) 0.0001(13)
C37 0.055(2) 0.046(2) 0.076(3) 0.009(2) 0.035(2) -0.0086(19)
C38 0.0343(16) 0.0300(16) 0.0395(18) -0.0021(13) 0.0137(14) 0.0061(13)
C39 0.049(2) 0.0339(17) 0.0391(19) -0.0024(14) 0.0250(16) 0.0083(15)
C40 0.0242(13) 0.0262(14) 0.0218(13) 0.0010(11) 0.0096(11) -0.0008(11)
C41 0.0300(15) 0.0261(15) 0.0264(14) 0.0019(11) 0.0135(12) 0.0001(12)
C42 0.055(2) 0.0392(19) 0.056(2) -0.0172(17) 0.0355(19) -0.0106(17)
C43 0.0412(18) 0.047(2) 0.0310(17) -0.0046(14) 0.0202(15) -0.0054(15)
C44 0.0353(17) 0.0329(17) 0.052(2) 0.0048(15) 0.0235(16) 0.0067(14)

loop_
_atom_type_symbol
_atom_type_description
_atom_type_scat_dispersion_real
_atom_type_scat_dispersion_imag
_atom_type_scat_source
C C 0.0033 0.0016 'International Tables Vol C Tables 4.2.6.8 and 6.1.1.4'
H H 0.0000 0.0000 'International Tables Vol C Tables 4.2.6.8 and 6.1.1.4'
Co Co 0.3494 0.9721 'International Tables Vol C Tables 4.2.6.8 and 6.1.1.4'
N N 0.0061 0.0033 'International Tables Vol C Tables 4.2.6.8 and 6.1.1.4'
O O 0.0106 0.0060 'International Tables Vol C Tables 4.2.6.8 and 6.1.1.4'

loop_
_geom_angle_atom_site_label_1
_geom_angle_atom_site_label_2
_geom_angle_atom_site_label_3
_geom_angle
_geom_angle_site_symmetry_1
_geom_angle_site_symmetry_3
O1 Co1 O2 132.53(8) . .
O1 Co1 O3 93.80(8) . .
O2 Co1 O3 90.91(8) . .
O1 Co1 N2 109.27(9) . .
O2 Co1 N2 116.77(9) . .
O3 Co1 N2 97.91(9) . .
O1 Co1 N1 88.71(8) . .
O2 Co1 N1 87.55(8) . .
O3 Co1 N1 177.48(9) . .
N2 Co1 N1 81.03(9) . .
O4 Co2 O4 179.999(1) 3_666 .
O4 Co2 O5 96.00(9) 3_666 .
O4 Co2 O5 84.00(9) . .
O4 Co2 O5 84.00(9) 3_666 3_666
O4 Co2 O5 96.00(9) . 3_666
O5 Co2 O5 180.00(10) . 3_666
O4 Co2 O6 93.95(9) 3_666 3_666
O4 Co2 O6 86.05(9) . 3_666
O5 Co2 O6 89.64(9) . 3_666
O5 Co2 O6 90.36(9) 3_666 3_666
O4 Co2 O6 86.05(9) 3_666 .
O4 Co2 O6 93.95(9) . .
O5 Co2 O6 90.36(9) . .
O5 Co2 O6 89.64(9) 3_666 .
O6 Co2 O6 180.0 3_666 .
O4 Co2 H77 75.4 3_666 .
O4 Co2 H77 104.6 . .
O5 Co2 H77 68.1 . .
O5 Co2 H77 111.9 3_666 .
O6 Co2 H77 153.7 3_666 .
O6 Co2 H77 26.3 . .
C1 O1 Co1 121.22(17) . .
C40 O2 Co1 123.63(17) . .
C41 O3 Co1 115.28(19) . .
C41 O4 Co2 170.3(2) . .
C43 O5 Co2 122.3(2) . .
C43 O5 H73 110.7 . .
Co2 O5 H73 109.4 . .
C44 O6 Co2 125.80(19) . .
C44 O6 H77 95.9 . .
Co2 O6 H77 63.3 . .
C18 N1 C24 110.1(2) . .
C18 N1 C17 111.2(2) . .
C24 N1 C17 106.5(2) . .
C18 N1 Co1 108.19(17) . .
C24 N1 Co1 110.87(17) . .
C17 N1 Co1 109.93(17) . .
C19 N2 C22 111.6(2) . .
C19 N2 C20 105.8(2) . .
C22 N2 C20 112.0(2) . .
C19 N2 Co1 106.29(17) . .
C22 N2 Co1 105.56(17) . .
C20 N2 Co1 115.47(18) . .
O1 C1 C16 118.5(2) . .
O1 C1 C2 121.7(3) . .
C16 C1 C2 119.8(3) . .
C8 C2 C1 116.9(3) . .
C8 C2 C3 121.1(3) . .
C1 C2 C3 121.9(3) . .
C6 C3 C7 107.4(2) . .
C6 C3 C2 108.1(2) . .
C7 C3 C2 111.5(2) . .
C6 C3 C4 111.6(3) . .
C7 C3 C4 108.7(3) . .
C2 C3 C4 109.5(2) . .
C5 C4 C3 115.9(3) . .
C5 C4 H1 108.3 . .
C3 C4 H1 108.3 . .
C5 C4 H2 108.3 . .
C3 C4 H2 108.3 . .
H1 C4 H2 107.4 . .
C4 C5 H3 109.5 . .
C4 C5 H4 109.5 . .
H3 C5 H4 109.5 . .
C4 C5 H5 109.5 . .
H3 C5 H5 109.5 . .
H4 C5 H5 109.5 . .
C3 C6 H6 109.5 . .
C3 C6 H7 109.5 . .
H6 C6 H7 109.5 . .
C3 C6 H8 109.5 . .
H6 C6 H8 109.5 . .
H7 C6 H8 109.5 . .
C3 C7 H9 109.5 . .
C3 C7 H10 109.5 . .
H9 C7 H10 109.5 . .
C3 C7 H11 109.5 . .
H9 C7 H11 109.5 . .
H10 C7 H11 109.5 . .
C2 C8 C9 124.4(3) . .
C2 C8 H12 117.8 . .
C9 C8 H12 117.8 . .
C15 C9 C8 117.1(3) . .
C15 C9 C10 123.6(3) . .
C8 C9 C10 119.3(3) . .
C14 C10 C9 111.8(3) . .
C14 C10 C11 109.5(3) . .
C9 C10 C11 109.9(3) . .
C14 C10 C13 107.1(3) . .
C9 C10 C13 109.7(3) . .
C11 C10 C13 108.8(3) . .
C12 C11 C10 115.8(3) . .
C12 C11 H13 108.3 . .
C10 C11 H13 108.3 . .
C12 C11 H14 108.3 . .
C10 C11 H14 108.3 . .
H13 C11 H14 107.4 . .
C11 C12 H15 109.5 . .
C11 C12 H16 109.5 . .
H15 C12 H16 109.5 . .
C11 C12 H17 109.5 . .
H15 C12 H17 109.5 . .
H16 C12 H17 109.5 . .
C10 C13 H18 109.5 . .
C10 C13 H19 109.5 . .
H18 C13 H19 109.5 . .
C10 C13 H20 109.5 . .
H18 C13 H20 109.5 . .
H19 C13 H20 109.5 . .
C10 C14 H21 109.5 . .
C10 C14 H22 109.5 . .
H21 C14 H22 109.5 . .
C10 C14 H23 109.5 . .
H21 C14 H23 109.5 . .
H22 C14 H23 109.5 . .
C9 C15 C16 120.8(3) . .
C9 C15 H24 119.6 . .
C16 C15 H24 119.6 . .
C15 C16 C1 120.8(3) . .
C15 C16 C17 120.4(3) . .
C1 C16 C17 118.8(3) . .
N1 C17 C16 115.3(2) . .
N1 C17 H25 108.5 . .
C16 C17 H25 108.5 . .
N1 C17 H26 108.5 . .
C16 C17 H26 108.5 . .
H25 C17 H26 107.5 . .
N1 C18 C19 111.3(2) . .
N1 C18 H27 109.4 . .
C19 C18 H27 109.4 . .
N1 C18 H28 109.4 . .
C19 C18 H28 109.4 . .
H27 C18 H28 108.0 . .
N2 C19 C18 112.3(2) . .
N2 C19 H29 109.1 . .
C18 C19 H29 109.1 . .
N2 C19 H30 109.1 . .
C18 C19 H30 109.1 . .
H29 C19 H30 107.9 . .
N2 C20 C21 116.1(3) . .
N2 C20 H31 108.3 . .
C21 C20 H31 108.3 . .
N2 C20 H32 108.3 . .
C21 C20 H32 108.3 . .
H31 C20 H32 107.4 . .
C20 C21 H33 109.5 . .
C20 C21 H34 109.5 . .
H33 C21 H34 109.5 . .
C20 C21 H35 109.5 . .
H33 C21 H35 109.5 . .
H34 C21 H35 109.5 . .
N2 C22 C23 117.3(3) . .
N2 C22 H36 108.0 . .
C23 C22 H36 108.0 . .
N2 C22 H37 108.0 . .
C23 C22 H37 108.0 . .
H36 C22 H37 107.2 . .
C22 C23 H38 109.5 . .
C22 C23 H39 109.5 . .
H38 C23 H39 109.5 . .
C22 C23 H40 109.5 . .
H38 C23 H40 109.5 . .
H39 C23 H40 109.5 . .
N1 C24 C25 113.7(2) . .
N1 C24 H41 108.8 . .
C25 C24 H41 108.8 . .
N1 C24 H42 108.8 . .
C25 C24 H42 108.8 . .
H41 C24 H42 107.7 . .
C26 C25 C40 120.8(3) . .
C26 C25 C24 121.0(3) . .
C40 C25 C24 118.3(2) . .
C25 C26 C27 121.7(3) . .
C25 C26 H43 119.1 . .
C27 C26 H43 119.1 . .
C26 C27 C33 116.8(3) . .
C26 C27 C28 120.7(3) . .
C33 C27 C28 122.5(3) . .
C31 C28 C32 109.8(4) . .
C31 C28 C27 113.7(3) . .
C32 C28 C27 109.8(3) . .
C31 C28 C29 110.8(4) . .
C32 C28 C29 104.5(4) . .
C27 C28 C29 107.9(3) . .
C28 C29 C30 111.3(4) . .
C28 C29 H44 109.4 . .
C30 C29 H44 109.4 . .
C28 C29 H45 109.4 . .
C30 C29 H45 109.4 . .
H44 C29 H45 108.0 . .
C29 C30 H46 109.5 . .
C29 C30 H47 109.5 . .
H46 C30 H47 109.5 . .
C29 C30 H48 109.5 . .
H46 C30 H48 109.5 . .
H47 C30 H48 109.5 . .
C28 C31 H49 109.5 . .
C28 C31 H50 109.5 . .
H49 C31 H50 109.5 . .
C28 C31 H51 109.5 . .
H49 C31 H51 109.5 . .
H50 C31 H51 109.5 . .
C28 C32 H52 109.5 . .
C28 C32 H53 109.5 . .
H52 C32 H53 109.5 . .
C28 C32 H54 109.5 . .
H52 C32 H54 109.5 . .
H53 C32 H54 109.5 . .
C27 C33 C34 124.3(3) . .
C27 C33 H55 117.8 . .
C34 C33 H55 117.8 . .
C33 C34 C40 117.1(3) . .
C33 C34 C35 120.5(3) . .
C40 C34 C35 122.4(2) . .
C38 C35 C39 107.2(3) . .
C38 C35 C34 112.3(2) . .
C39 C35 C34 109.5(2) . .
C38 C35 C36 108.0(3) . .
C39 C35 C36 109.1(3) . .
C34 C35 C36 110.7(2) . .
C37 C36 C35 115.3(3) . .
C37 C36 H56 108.4 . .
C35 C36 H56 108.4 . .
C37 C36 H57 108.4 . .
C35 C36 H57 108.4 . .
H56 C36 H57 107.5 . .
C36 C37 H58 109.5 . .
C36 C37 H59 109.5 . .
H58 C37 H59 109.5 . .
C36 C37 H60 109.5 . .
H58 C37 H60 109.5 . .
H59 C37 H60 109.5 . .
C35 C38 H61 109.5 . .
C35 C38 H62 109.5 . .
H61 C38 H62 109.5 . .
C35 C38 H63 109.5 . .
H61 C38 H63 109.5 . .
H62 C38 H63 109.5 . .
C35 C39 H64 109.5 . .
C35 C39 H65 109.5 . .
H64 C39 H65 109.5 . .
C35 C39 H66 109.5 . .
H64 C39 H66 109.5 . .
H65 C39 H66 109.5 . .
O2 C40 C25 118.5(2) . .
O2 C40 C34 122.3(3) . .
C25 C40 C34 119.1(3) . .
O4 C41 O3 123.5(3) . .
O4 C41 C42 119.9(3) . .
O3 C41 C42 116.5(3) . .
C41 C42 H67 109.5 . .
C41 C42 H68 109.5 . .
H67 C42 H68 109.5 . .
C41 C42 H69 109.5 . .
H67 C42 H69 109.5 . .
H68 C42 H69 109.5 . .
O5 C43 H70 109.5 . .
O5 C43 H71 109.5 . .
H70 C43 H71 109.5 . .
O5 C43 H72 109.5 . .
H70 C43 H72 109.5 . .
H71 C43 H72 109.5 . .
O6 C44 H74 109.5 . .
O6 C44 H75 109.5 . .
H74 C44 H75 109.5 . .
O6 C44 H76 109.5 . .
H74 C44 H76 109.5 . .
H75 C44 H76 109.5 . .

loop_
_geom_bond_atom_site_label_1
_geom_bond_atom_site_label_2
_geom_bond_distance
_geom_bond_site_symmetry_2
Co1 O1 1.992(2) .
Co1 O2 1.999(2) .
Co1 O3 2.040(2) .
Co1 N2 2.207(2) .
Co1 N1 2.242(2) .
Co2 O4 2.061(2) 3_666
Co2 O4 2.061(2) .
Co2 O5 2.079(2) .
Co2 O5 2.079(2) 3_666
Co2 O6 2.096(2) 3_666
Co2 O6 2.096(2) .
Co2 H77 1.8732 .
O1 C1 1.349(3) .
O2 C40 1.345(3) .
O3 C41 1.263(4) .
O4 C41 1.246(4) .
O5 C43 1.418(4) .
O5 H73 0.9630 .
O6 C44 1.418(4) .
O6 H77 0.9299 .
N1 C18 1.478(4) .
N1 C24 1.492(4) .
N1 C17 1.498(4) .
N2 C19 1.485(4) .
N2 C22 1.493(4) .
N2 C20 1.497(4) .
C1 C16 1.400(4) .
C1 C2 1.418(4) .
C2 C8 1.390(4) .
C2 C3 1.542(4) .
C3 C6 1.538(4) .
C3 C7 1.539(4) .
C3 C4 1.548(4) .
C4 C5 1.530(5) .
C4 H1 0.9900 .
C4 H2 0.9900 .
C5 H3 0.9800 .
C5 H4 0.9800 .
C5 H5 0.9800 .
C6 H6 0.9800 .
C6 H7 0.9800 .
C6 H8 0.9800 .
C7 H9 0.9800 .
C7 H10 0.9800 .
C7 H11 0.9800 .
C8 C9 1.401(4) .
C8 H12 0.9500 .
C9 C15 1.391(4) .
C9 C10 1.529(4) .
C10 C14 1.522(4) .
C10 C11 1.539(5) .
C10 C13 1.548(5) .
C11 C12 1.510(6) .
C11 H13 0.9900 .
C11 H14 0.9900 .
C12 H15 0.9800 .
C12 H16 0.9800 .
C12 H17 0.9800 .
C13 H18 0.9800 .
C13 H19 0.9800 .
C13 H20 0.9800 .
C14 H21 0.9800 .
C14 H22 0.9800 .
C14 H23 0.9800 .
C15 C16 1.397(4) .
C15 H24 0.9500 .
C16 C17 1.503(4) .
C17 H25 0.9900 .
C17 H26 0.9900 .
C18 C19 1.519(4) .
C18 H27 0.9900 .
C18 H28 0.9900 .
C19 H29 0.9900 .
C19 H30 0.9900 .
C20 C21 1.516(5) .
C20 H31 0.9900 .
C20 H32 0.9900 .
C21 H33 0.9800 .
C21 H34 0.9800 .
C21 H35 0.9800 .
C22 C23 1.525(5) .
C22 H36 0.9900 .
C22 H37 0.9900 .
C23 H38 0.9800 .
C23 H39 0.9800 .
C23 H40 0.9800 .
C24 C25 1.505(4) .
C24 H41 0.9900 .
C24 H42 0.9900 .
C25 C26 1.383(4) .
C25 C40 1.412(4) .
C26 C27 1.386(4) .
C26 H43 0.9500 .
C27 C33 1.394(4) .
C27 C28 1.538(4) .
C28 C31 1.458(6) .
C28 C32 1.502(6) .
C28 C29 1.571(6) .
C29 C30 1.585(8) .
C29 H44 0.9900 .
C29 H45 0.9900 .
C30 H46 0.9800 .
C30 H47 0.9800 .
C30 H48 0.9800 .
C31 H49 0.9800 .
C31 H50 0.9800 .
C31 H51 0.9800 .
C32 H52 0.9800 .
C32 H53 0.9800 .
C32 H54 0.9800 .
C33 C34 1.402(4) .
C33 H55 0.9500 .
C34 C40 1.418(4) .
C34 C35 1.540(4) .
C35 C38 1.532(4) .
C35 C39 1.537(4) .
C35 C36 1.540(4) .
C36 C37 1.514(5) .
C36 H56 0.9900 .
C36 H57 0.9900 .
C37 H58 0.9800 .
C37 H59 0.9800 .
C37 H60 0.9800 .
C38 H61 0.9800 .
C38 H62 0.9800 .
C38 H63 0.9800 .
C39 H64 0.9800 .
C39 H65 0.9800 .
C39 H66 0.9800 .
C41 C42 1.502(4) .
C42 H67 0.9800 .
C42 H68 0.9800 .
C42 H69 0.9800 .
C43 H70 0.9800 .
C43 H71 0.9800 .
C43 H72 0.9800 .
C44 H74 0.9800 .
C44 H75 0.9800 .
C44 H76 0.9800 .
